data_9000718
loop_
_publ_author_name
'Winter, J. K.'
'Ghose, S.'

_publ_section_title
;
 Thermal expansion and high-temperature crystal chemistry of the Al2SiO5
 polymorphs
 T = 800 deg C
;
_journal_name_full 'American Mineralogist'
_journal_page_first 573
_journal_page_last 586
_journal_volume 64
_journal_year 1979
_chemical_formula_sum 'Al2 O5 Si'
_chemical_name_mineral Andalusite
_space_group_IT_number 58
_symmetry_space_group_name_Hall '-P 2 2n'
_symmetry_space_group_name_H-M 'P n n m'
_cell_angle_alpha 90
_cell_angle_beta 90
_cell_angle_gamma 90
_cell_formula_units_Z 4
_cell_length_a 7.8759
_cell_length_b 7.9567
_cell_length_c 5.5664
_cell_volume 348.825
_database_code_amcsd 0000731
_diffrn_ambient_temperature 1073.15
_exptl_crystal_density_diffrn 3.086
_cod_original_formula_sum 'Al2 Si O5'
_cod_database_code 9000718

loop_
_space_group_symop_operation_xyz
x,y,z
1/2+x,1/2-y,1/2+z
1/2-x,1/2+y,1/2-z
1/2-x,1/2+y,1/2+z
1/2+x,1/2-y,1/2-z
x,y,-z
-x,-y,z
-x,-y,-z

loop_
_atom_site_aniso_label
_atom_site_aniso_U_11
_atom_site_aniso_U_22
_atom_site_aniso_U_33
_atom_site_aniso_U_12
_atom_site_aniso_U_13
_atom_site_aniso_U_23
Al1 0.02703 0.02149 0.00926 0.00857 0.00000 0.00000
Al2 0.01037 0.01604 0.01240 -0.00032 0.00000 0.00000
Si 0.01037 0.01379 0.01067 0.00032 0.00000 0.00000
Oa 0.01288 0.02181 0.01209 -0.00476 0.00000 0.00000
Ob 0.01006 0.01507 0.04034 0.00127 0.00000 0.00000
Oc 0.01917 0.01604 0.01271 -0.00317 0.00000 0.00000
Od 0.01885 0.02277 0.01350 -0.00381 -0.00378 0.00404

loop_
_atom_site_label
_atom_site_fract_x
_atom_site_fract_y
_atom_site_fract_z
_atom_site_type_symbol
_atom_site_attached_hydrogens
Al1 0.00000 0.00000 0.24200 Al 0
Al2 0.37210 0.14010 0.50000 Al 0
Si 0.24630 0.25470 0.00000 Si 0
Oa 0.42310 0.36500 0.00000 O 0
Ob 0.10340 0.40090 0.00000 O 0
Oc 0.42560 0.36310 0.50000 O 0
Od 0.23350 0.13710 0.23900 O 0

loop_
_cod_changelog_entry_id
_cod_changelog_entry_author
_cod_changelog_entry_date
_cod_changelog_entry_text
1
;cod-tools version 3.8.0
Id: cif_guess_AMCSD_atom_types 9581 2023-05-17 12:35:41Z saulius
;
2023-05-18T08:39:15+03:00
;Derived atom types and hydrogen counts
from atom names that follow the AMCSD naming convention
(Wat == water, O-H == hydroxyl).
;

loop_
_cod_related_entry_id
_cod_related_entry_database
_cod_related_entry_code
1 AMCSD 0000731
